data_7055000
loop_
_publ_author_name
'Vrdoljak, Vi\<snja'
'Prugove\<cki, Biserka'
'Puli\'c, Ivana'
'Cigler, Marko'
'Sviben, Dora'
'Parlov Vukovi\'c, Jelena'
'Novak, Predrag'
'Matkovi\'c-\<Calogovi\'c, Dubravka'
'Cindri\'c, Marina'

_publ_section_title
;
 Dioxidomolybdenum(vi) complexes with isoniazid-related hydrazones:
 solution-based, mechanochemical and UV-light assisted deprotonation
;
_journal_issue 9
_journal_name_full 'New J. Chem.'
_journal_page_first 7322
_journal_paper_doi 10.1039/C5NJ01567G
_journal_volume 39
_journal_year 2015
_chemical_formula_sum 'C17 H18 Mo N4 O4'
_chemical_formula_weight 438.29
_chemical_name_systematic 'cis-dioxido-(diethylamino-salicylaldehyde isonicotinylhydrazonato-O,O,N,N)molybdenum(VI)'
_space_group_crystal_system monoclinic
_space_group_IT_number 14
_space_group_name_Hall '-P 2yn'
_space_group_name_H-M_alt 'P 1 21/n 1'
_symmetry_space_group_name_Hall '-P 2yn'
_symmetry_space_group_name_H-M 'P 1 21/n 1'
_atom_sites_solution_hydrogens mixed
_audit_creation_method SHELXL-2013
_audit_update_record
;
2015-07-10 deposited with the CCDC.
2015-07-15 downloaded from the CCDC.
;
_cell_angle_alpha 90
_cell_angle_beta 96.718(2)
_cell_angle_gamma 90
_cell_formula_units_Z 4
_cell_length_a 6.59351(14)
_cell_length_b 13.0715(3)
_cell_length_c 20.2077(4)
_cell_measurement_reflns_used 12434
_cell_measurement_temperature 295(2)
_cell_measurement_theta_max 29.8181
_cell_measurement_theta_min 3.7116
_cell_volume 1729.68(6)
_computing_cell_refinement 'CrysAlis RED (Oxford Diffraction,2010)'
_computing_data_collection 'CrysAlis CCD (Oxford Diffraction,2010)'
_computing_data_reduction 'CrysAlis RED (Oxford Diffraction,2010)'
_computing_molecular_graphics 'PLATON98 (Spek, 1990)'
_computing_publication_material 'SHELXL-2013 (Sheldrick, 2013)'
_computing_structure_refinement 'SHELXL-2013 (Sheldrick, 2013)'
_computing_structure_solution 'SHELXS-97 (Sheldrick, 1990)'
_diffrn_ambient_temperature 295(2)
_diffrn_detector_area_resol_mean CCD
_diffrn_measured_fraction_theta_full 0.996
_diffrn_measured_fraction_theta_max 0.874
_diffrn_measurement_device_type graphite
_diffrn_measurement_method 'Xcalibur CCD'
_diffrn_radiation_type MoK\a
_diffrn_radiation_wavelength 0.71073
_diffrn_reflns_av_R_equivalents 0.0290
_diffrn_reflns_av_unetI/netI 0.0270
_diffrn_reflns_laue_measured_fraction_full 0.996
_diffrn_reflns_laue_measured_fraction_max 0.874
_diffrn_reflns_limit_h_max 8
_diffrn_reflns_limit_h_min -8
_diffrn_reflns_limit_k_max 18
_diffrn_reflns_limit_k_min -17
_diffrn_reflns_limit_l_max 27
_diffrn_reflns_limit_l_min -27
_diffrn_reflns_number 21404
_diffrn_reflns_point_group_measured_fraction_full 0.996
_diffrn_reflns_point_group_measured_fraction_max 0.874
_diffrn_reflns_theta_full 25.242
_diffrn_reflns_theta_max 29.889
_diffrn_reflns_theta_min 3.720
_diffrn_source 'fine-focus sealed tube'
_exptl_absorpt_coefficient_mu 0.790
_exptl_absorpt_correction_T_max 1.00000
_exptl_absorpt_correction_T_min 0.84047
_exptl_absorpt_correction_type multi-scan
_exptl_absorpt_process_details multi-scan
_exptl_crystal_colour 'dark red'
_exptl_crystal_density_diffrn 1.683
_exptl_crystal_description plate
_exptl_crystal_F_000 888
_exptl_crystal_size_max 0.42
_exptl_crystal_size_mid 0.28
_exptl_crystal_size_min 0.12
_refine_diff_density_max 0.637
_refine_diff_density_min -0.495
_refine_diff_density_rms 0.079
_refine_ls_extinction_method none
_refine_ls_goodness_of_fit_ref 0.943
_refine_ls_hydrogen_treatment mixed
_refine_ls_matrix_type full
_refine_ls_number_parameters 267
_refine_ls_number_reflns 4372
_refine_ls_number_restraints 0
_refine_ls_restrained_S_all 0.943
_refine_ls_R_factor_all 0.0452
_refine_ls_R_factor_gt 0.0321
_refine_ls_shift/su_max 0.001
_refine_ls_shift/su_mean 0.000
_refine_ls_structure_factor_coef Fsqd
_refine_ls_weighting_details 'w=1/[\s^2^(Fo^2^)+(0.0526P)^2^+1.2370P] where P=(Fo^2^+2Fc^2^)/3'
_refine_ls_weighting_scheme calc
_refine_ls_wR_factor_gt 0.0806
_refine_ls_wR_factor_ref 0.0851
_reflns_Friedel_coverage 0.000
_reflns_number_gt 3592
_reflns_number_total 4372
_reflns_threshold_expression 'I > 2\s(I)'
_cod_data_source_file c5nj01567g2.cif
_cod_data_source_block shelx
_cod_depositor_comments 'Adding full bibliography for 7054993--7055000.cif.'
_cod_database_code 7055000
_shelx_space_group_comment
;
The symmetry employed for this shelxl refinement is uniquely defined
by the following loop, which should always be used as a source of
symmetry information in preference to the above space-group names.
They are only intended as comments.
;
_shelxl_version_number 2013-4

loop_
_space_group_symop_operation_xyz
'x, y, z'
'-x+1/2, y+1/2, -z+1/2'
'-x, -y, -z'
'x-1/2, -y-1/2, z-1/2'

loop_
_atom_site_label
_atom_site_type_symbol
_atom_site_fract_x
_atom_site_fract_y
_atom_site_fract_z
_atom_site_U_iso_or_equiv
_atom_site_adp_type
_atom_site_occupancy
_atom_site_site_symmetry_order
_atom_site_calc_flag
_atom_site_refinement_flags_posn
_atom_site_refinement_flags_adp
C1 C -0.2001(4) 0.09626(18) 0.45388(12) 0.0273(5) Uani 1 1 d . .
C2 C -0.1355(4) -0.06304(18) 0.32729(12) 0.0277(5) Uani 1 1 d . .
C3 C -0.2318(4) -0.14940(18) 0.28795(11) 0.0281(5) Uani 1 1 d . .
C4 C -0.0826(5) 0.3117(2) 0.19733(14) 0.0422(7) Uani 1 1 d . .
C5 C 0.0129(5) 0.2369(2) 0.23731(13) 0.0411(7) Uani 1 1 d . .
C6 C -0.2433(4) 0.2341(2) 0.30361(13) 0.0347(6) Uani 1 1 d . .
C7 C -0.3505(4) 0.3095(2) 0.26584(13) 0.0328(5) Uani 1 1 d . .
C8 C 0.0708(4) 0.22927(18) 0.47778(12) 0.0288(5) Uani 1 1 d . .
C9 C -0.1103(4) 0.17940(18) 0.49172(11) 0.0279(5) Uani 1 1 d . .
C10 C -0.2019(4) 0.2141(2) 0.54686(13) 0.0334(5) Uani 1 1 d . .
C11 C -0.1187(4) 0.2898(2) 0.58808(13) 0.0343(6) Uani 1 1 d . .
C12 C 0.0682(4) 0.33666(18) 0.57624(12) 0.0306(5) Uani 1 1 d . .
C13 C 0.1558(4) 0.3063(2) 0.51935(13) 0.0317(5) Uani 1 1 d . .
N4 N 0.1561(4) 0.40979(16) 0.61876(11) 0.0351(5) Uani 1 1 d . .
C14 C 0.3481(5) 0.4589(2) 0.60770(15) 0.0405(6) Uani 1 1 d . .
H14A H 0.4349 0.4089 0.5895 0.049 Uiso 1 1 calc R U
H14B H 0.4171 0.4813 0.6503 0.049 Uiso 1 1 calc R U
C15 C 0.3223(6) 0.5495(3) 0.56125(19) 0.0616(9) Uani 1 1 d . .
H15A H 0.4538 0.5780 0.5562 0.092 Uiso 1 1 calc R U
H15B H 0.2394 0.6003 0.5794 0.092 Uiso 1 1 calc R U
H15C H 0.2572 0.5278 0.5186 0.092 Uiso 1 1 calc R U
C16 C 0.0569(5) 0.4448(2) 0.67567(13) 0.0411(6) Uani 1 1 d . .
H16A H 0.1599 0.4738 0.7086 0.049 Uiso 1 1 calc R U
H16B H -0.0015 0.3860 0.6959 0.049 Uiso 1 1 calc R U
C17 C -0.1087(5) 0.5231(3) 0.65874(19) 0.0562(8) Uani 1 1 d . .
H17A H -0.1665 0.5420 0.6984 0.084 Uiso 1 1 calc R U
H17B H -0.2134 0.4946 0.6270 0.084 Uiso 1 1 calc R U
H17C H -0.0519 0.5825 0.6400 0.084 Uiso 1 1 calc R U
N1 N -0.1186(3) 0.05385(15) 0.40527(10) 0.0268(4) Uani 1 1 d . .
N2 N -0.2294(3) -0.02795(16) 0.37497(10) 0.0295(4) Uani 1 1 d . .
N3 N -0.0625(3) 0.19836(15) 0.29098(10) 0.0296(4) Uani 1 1 d . .
O1 O 0.0359(3) -0.02394(13) 0.31003(8) 0.0308(4) Uani 1 1 d . .
O2 O 0.1587(3) 0.20833(14) 0.42263(9) 0.0348(4) Uani 1 1 d . .
O3 O 0.3165(3) 0.01311(16) 0.42405(10) 0.0432(5) Uani 1 1 d . .
O4 O 0.3389(3) 0.12399(15) 0.31239(9) 0.0370(4) Uani 1 1 d . .
Mo Mo 0.17603(3) 0.08757(2) 0.36777(2) 0.02619(8) Uani 1 1 d . .
H1 H -0.321(4) 0.0683(19) 0.4655(13) 0.027(7) Uiso 1 1 d . .
H4 H -0.021(5) 0.340(2) 0.1642(16) 0.047(9) Uiso 1 1 d . .
H5 H 0.132(5) 0.212(3) 0.2274(16) 0.052(9) Uiso 1 1 d . .
H6 H -0.302(5) 0.209(3) 0.3353(18) 0.057(10) Uiso 1 1 d . .
H7 H -0.470(5) 0.328(2) 0.2793(16) 0.045(9) Uiso 1 1 d . .
H10 H -0.318(4) 0.184(2) 0.5571(14) 0.031(7) Uiso 1 1 d . .
H11 H -0.181(4) 0.309(2) 0.6230(15) 0.041(9) Uiso 1 1 d . .
H13 H 0.277(5) 0.332(2) 0.5083(16) 0.045(9) Uiso 1 1 d . .

loop_
_atom_site_aniso_label
_atom_site_aniso_U_11
_atom_site_aniso_U_22
_atom_site_aniso_U_33
_atom_site_aniso_U_23
_atom_site_aniso_U_13
_atom_site_aniso_U_12
C1 0.0290(12) 0.0284(12) 0.0249(11) 0.0011(9) 0.0050(9) -0.0046(10)
C2 0.0316(13) 0.0252(11) 0.0257(11) 0.0002(9) 0.0015(10) -0.0005(9)
C3 0.0348(13) 0.0250(11) 0.0240(11) 0.0007(9) 0.0017(9) -0.0008(10)
C4 0.0528(18) 0.0468(16) 0.0296(13) 0.0130(12) 0.0162(13) 0.0173(13)
C5 0.0453(16) 0.0494(17) 0.0308(13) 0.0089(12) 0.0130(12) 0.0221(14)
C6 0.0363(14) 0.0355(14) 0.0331(13) 0.0094(11) 0.0075(11) -0.0030(11)
C7 0.0278(13) 0.0324(13) 0.0388(14) 0.0060(10) 0.0065(11) 0.0001(10)
C8 0.0343(13) 0.0271(12) 0.0258(11) 0.0002(9) 0.0069(10) -0.0026(10)
C9 0.0326(13) 0.0280(12) 0.0236(11) -0.0014(9) 0.0054(9) -0.0032(10)
C10 0.0366(14) 0.0334(13) 0.0319(13) -0.0023(10) 0.0115(11) -0.0061(11)
C11 0.0393(15) 0.0356(14) 0.0300(13) -0.0068(10) 0.0119(11) -0.0072(11)
C12 0.0370(14) 0.0268(12) 0.0274(12) -0.0014(9) 0.0010(10) -0.0010(10)
C13 0.0303(13) 0.0318(13) 0.0336(13) -0.0030(10) 0.0056(11) -0.0075(10)
N4 0.0397(12) 0.0342(11) 0.0309(11) -0.0079(9) 0.0023(9) -0.0063(9)
C14 0.0414(16) 0.0385(15) 0.0407(15) -0.0093(12) 0.0013(12) -0.0078(12)
C15 0.067(2) 0.0509(19) 0.071(2) 0.0096(18) 0.0240(19) -0.0053(17)
C16 0.0510(18) 0.0408(15) 0.0311(13) -0.0118(11) 0.0026(12) -0.0064(13)
C17 0.0525(19) 0.0486(19) 0.068(2) -0.0140(16) 0.0114(17) -0.0028(15)
N1 0.0306(11) 0.0254(9) 0.0245(9) -0.0013(8) 0.0042(8) -0.0061(8)
N2 0.0315(11) 0.0290(10) 0.0279(10) -0.0050(8) 0.0033(8) -0.0073(8)
N3 0.0356(12) 0.0283(10) 0.0246(10) 0.0030(8) 0.0026(8) 0.0008(8)
O1 0.0310(9) 0.0314(9) 0.0311(9) -0.0050(7) 0.0078(7) -0.0040(7)
O2 0.0396(10) 0.0352(10) 0.0318(9) -0.0077(7) 0.0137(8) -0.0129(8)
O3 0.0372(11) 0.0501(12) 0.0410(11) 0.0125(9) -0.0007(9) -0.0023(9)
O4 0.0332(10) 0.0437(10) 0.0357(10) 0.0041(8) 0.0108(8) -0.0024(8)
Mo 0.02629(12) 0.02806(12) 0.02473(11) 0.00045(8) 0.00514(7) -0.00284(8)

loop_
_atom_type_symbol
_atom_type_description
_atom_type_scat_dispersion_real
_atom_type_scat_dispersion_imag
_atom_type_scat_source
C C 0.0033 0.0016 'International Tables Vol C Tables 4.2.6.8 and 6.1.1.4'
H H 0.0000 0.0000 'International Tables Vol C Tables 4.2.6.8 and 6.1.1.4'
N N 0.0061 0.0033 'International Tables Vol C Tables 4.2.6.8 and 6.1.1.4'
O O 0.0106 0.0060 'International Tables Vol C Tables 4.2.6.8 and 6.1.1.4'
Mo Mo -1.6832 0.6857 'International Tables Vol C Tables 4.2.6.8 and 6.1.1.4'

loop_
_geom_angle_atom_site_label_1
_geom_angle_atom_site_label_2
_geom_angle_atom_site_label_3
_geom_angle
_geom_angle_site_symmetry_1
_geom_angle_site_symmetry_3
N1 C1 C9 123.5(2) . .
N2 C2 O1 124.0(2) . .
N2 C2 C3 117.4(2) . .
O1 C2 C3 118.6(2) . .
C7 C3 C4 117.6(2) 2_445 2_445
C7 C3 C2 122.5(2) 2_445 .
C4 C3 C2 119.8(2) 2_445 .
C5 C4 C3 119.3(3) . 2_455
N3 C5 C4 123.7(3) . .
N3 C6 C7 123.6(2) . .
C3 C7 C6 119.2(2) 2_455 .
O2 C8 C13 117.9(2) . .
O2 C8 C9 121.8(2) . .
C13 C8 C9 120.3(2) . .
C10 C9 C8 117.4(2) . .
C10 C9 C1 119.0(2) . .
C8 C9 C1 123.6(2) . .
C11 C10 C9 122.6(3) . .
C10 C11 C12 120.3(2) . .
N4 C12 C13 121.8(2) . .
N4 C12 C11 120.5(2) . .
C13 C12 C11 117.7(2) . .
C8 C13 C12 121.7(2) . .
C12 N4 C14 121.5(2) . .
C12 N4 C16 121.1(2) . .
C14 N4 C16 117.3(2) . .
N4 C14 C15 113.8(3) . .
N4 C16 C17 114.4(3) . .
C1 N1 N2 114.7(2) . .
C1 N1 Mo 129.24(17) . .
N2 N1 Mo 115.99(14) . .
C2 N2 N1 109.2(2) . .
C6 N3 C5 116.6(2) . .
C6 N3 Mo 126.07(16) . .
C5 N3 Mo 116.58(18) . .
C2 O1 Mo 118.23(15) . .
C8 O2 Mo 134.44(15) . .
O3 Mo O4 105.35(10) . .
O3 Mo O2 98.54(9) . .
O4 Mo O2 103.38(9) . .
O3 Mo O1 98.67(9) . .
O4 Mo O1 95.91(8) . .
O2 Mo O1 149.64(7) . .
O3 Mo N1 95.10(9) . .
O4 Mo N1 157.81(8) . .
O2 Mo N1 81.56(7) . .
O1 Mo N1 72.15(7) . .
O3 Mo N3 174.26(8) . .
O4 Mo N3 80.33(8) . .
O2 Mo N3 79.10(7) . .
O1 Mo N3 81.34(7) . .
N1 Mo N3 79.42(7) . .

loop_
_geom_bond_atom_site_label_1
_geom_bond_atom_site_label_2
_geom_bond_distance
_geom_bond_site_symmetry_2
C1 N1 1.298(3) .
C1 C9 1.418(3) .
C2 N2 1.289(3) .
C2 O1 1.324(3) .
C2 C3 1.480(3) .
C3 C7 1.379(4) 2_445
C3 C4 1.390(4) 2_445
C4 C5 1.373(4) .
C4 C3 1.390(4) 2_455
C5 N3 1.343(3) .
C6 N3 1.333(3) .
C6 C7 1.388(4) .
C7 C3 1.379(4) 2_455
C8 O2 1.343(3) .
C8 C13 1.387(3) .
C8 C9 1.417(3) .
C9 C10 1.403(3) .
C10 C11 1.366(4) .
C11 C12 1.421(4) .
C12 N4 1.368(3) .
C12 C13 1.403(4) .
N4 C14 1.460(4) .
N4 C16 1.461(3) .
C14 C15 1.508(4) .
C16 C17 1.507(5) .
N1 N2 1.395(3) .
N1 Mo 2.211(2) .
N3 Mo 2.531(2) .
O1 Mo 2.0218(17) .
O2 Mo 1.9400(17) .
O3 Mo 1.6888(19) .
O4 Mo 1.7070(18) .
